data_1530183
loop_
_publ_author_name
'Klevtsova, R.F.'
'Zolotova, E.S.'
'Klevtsov, P.V.'
'Glinskaya, L.A.'

_publ_section_title
;
 Synthesis of double molybdates of zirconium and hafnium with cesium, and
 the crystal structure of Cs8 Zr (Mo O4)6
;
_journal_name_full Kristallografiya
_journal_page_first 972
_journal_page_last 978
_journal_volume 25
_journal_year 1980
_chemical_formula_sum 'Cs8 Mo6 O24 Zr'
_chemical_name_systematic 'Cs8 Zr (Mo O4)6'
_space_group_IT_number 12
_symmetry_space_group_name_Hall '-C 2y'
_symmetry_space_group_name_H-M 'C 1 2/m 1'
_cell_angle_alpha 90
_cell_angle_beta 108.81
_cell_angle_gamma 90
_cell_formula_units_Z 2
_cell_length_a 10.345
_cell_length_b 19.374
_cell_length_c 8.291
_cell_volume 1572.968
_citation_journal_id_ASTM KRISAJ
_cod_data_source_file Klevtsova_KRISAJ_1980_649.cif
_cod_data_source_block Cs8Mo6O24Zr1
_cod_original_cell_volume 1572.969
_cod_original_formula_sum 'Cs8 Mo6 O24 Zr1'
_cod_database_code 1530183

loop_
_symmetry_equiv_pos_as_xyz
x,y,z
-x,y,-z
-x,-y,-z
x,-y,z
x+1/2,y+1/2,z
-x+1/2,y+1/2,-z
-x+1/2,-y+1/2,-z
x+1/2,-y+1/2,z

loop_
_atom_site_label
_atom_site_type_symbol
_atom_site_fract_x
_atom_site_fract_y
_atom_site_fract_z
_atom_site_occupancy
_atom_site_U_iso_or_equiv
O7 O-2 0.3548 0 0.401 1 0.0
Cs2 Cs+1 0 0.3337 0.5 1 0.0
Cs3 Cs+1 0.1915 0.3282 0.1106 1 0.0
O5 O-2 0.4787 0.0733 0.1896 1 0.0
Zr1 Zr+4 0 0 0 1 0.0
O6 O-2 0.2112 0 0.0307 1 0.0
Mo1 Mo+6 0.1005 0.1537 0.2805 1 0.0
Mo2 Mo+6 0.3783 0 0.2032 1 0.0
O2 O-2 -0.0093 0.2254 0.2232 1 0.0
Cs1 Cs+1 0.2089 0 0.6474 1 0.0
O3 O-2 0.2357 0.1709 0.2061 1 0.0
O4 O-2 0.1691 0.1463 0.5039 1 0.0
O1 O-2 0.0149 0.0754 0.1871 1 0.0
